data_4512395
loop_
_publ_author_name
'Kim, Hyun Jee'
'Park, In-Hyeok'
'Lee, Ji-Eun'
'Park, Ki-Min'
'Lee, Shim Sung'

_publ_section_title
;
 Supramolecular Silver(I), Copper(I), and Mercury(II) Complexes with
 Thiamacrocycles Exhibiting Different Types of Endo- or Exocoordination
 Modes: From Monomer and Dimer to One-Dimensional and Two-Dimensional
 Polymers
;
_journal_issue 12
_journal_name_full 'Crystal Growth &amp; Design'
_journal_page_first 6269
_journal_paper_doi 10.1021/cg500966z
_journal_volume 14
_journal_year 2014
_chemical_formula_sum 'C42 H52 Hg2 I4 O6 S4'
_chemical_formula_weight 1689.86
_chemical_name_systematic
; 
 ? 
;
_space_group_IT_number 2
_symmetry_cell_setting triclinic
_symmetry_space_group_name_Hall '-P 1'
_symmetry_space_group_name_H-M 'P -1'
_atom_sites_solution_hydrogens geom
_atom_sites_solution_primary direct
_atom_sites_solution_secondary difmap
_audit_creation_method SHELXTL
_cell_angle_alpha 108.6610(10)
_cell_angle_beta 91.5140(10)
_cell_angle_gamma 109.8430(10)
_cell_formula_units_Z 1
_cell_length_a 8.7385(7)
_cell_length_b 11.8613(9)
_cell_length_c 13.8704(11)
_cell_measurement_reflns_used 8041
_cell_measurement_temperature 173(2)
_cell_measurement_theta_max 28.20
_cell_measurement_theta_min 2.51
_cell_volume 1266.42(17)
_computing_cell_refinement 'Bruker SMART'
_computing_data_collection 'Bruker SMART'
_computing_data_reduction 'Bruker SAINT'
_computing_molecular_graphics 'Bruker SHELXTL'
_computing_publication_material 'Bruker SHELXTL'
_computing_structure_refinement 'Bruker SHELXTL'
_computing_structure_solution 'Bruker SHELXTL'
_diffrn_ambient_temperature 173(2)
_diffrn_measured_fraction_theta_full 0.986
_diffrn_measured_fraction_theta_max 0.986
_diffrn_measurement_device_type 'CCD area detector'
_diffrn_measurement_method 'phi and omega scans'
_diffrn_radiation_monochromator graphite
_diffrn_radiation_source 'fine-focus sealed tube'
_diffrn_radiation_type MoK\a
_diffrn_radiation_wavelength 0.71073
_diffrn_reflns_av_R_equivalents 0.0195
_diffrn_reflns_av_sigmaI/netI 0.0264
_diffrn_reflns_limit_h_max 10
_diffrn_reflns_limit_h_min -10
_diffrn_reflns_limit_k_max 14
_diffrn_reflns_limit_k_min -14
_diffrn_reflns_limit_l_max 17
_diffrn_reflns_limit_l_min -17
_diffrn_reflns_number 10099
_diffrn_reflns_theta_full 25.98
_diffrn_reflns_theta_max 25.98
_diffrn_reflns_theta_min 1.95
_exptl_absorpt_coefficient_mu 8.698
_exptl_absorpt_correction_T_max 0.3553
_exptl_absorpt_correction_T_min 0.2751
_exptl_absorpt_correction_type 'empirical (SADABS)'
_exptl_crystal_colour colorless
_exptl_crystal_density_diffrn 2.216
_exptl_crystal_density_method 'not measured'
_exptl_crystal_description block
_exptl_crystal_F_000 788
_exptl_crystal_size_max 0.20
_exptl_crystal_size_mid 0.20
_exptl_crystal_size_min 0.15
_refine_diff_density_max 0.932
_refine_diff_density_min -0.999
_refine_diff_density_rms 0.105
_refine_ls_extinction_method none
_refine_ls_goodness_of_fit_ref 1.073
_refine_ls_hydrogen_treatment constr
_refine_ls_matrix_type full
_refine_ls_number_parameters 262
_refine_ls_number_reflns 4909
_refine_ls_number_restraints 0
_refine_ls_restrained_S_all 1.073
_refine_ls_R_factor_all 0.0234
_refine_ls_R_factor_gt 0.0210
_refine_ls_shift/su_max 0.001
_refine_ls_shift/su_mean 0.000
_refine_ls_structure_factor_coef Fsqd
_refine_ls_weighting_details 'calc w=1/[\s^2^(Fo^2^)+(0.0220P)^2^+1.3454P] where P=(Fo^2^+2Fc^2^)/3'
_refine_ls_weighting_scheme calc
_refine_ls_wR_factor_gt 0.0510
_refine_ls_wR_factor_ref 0.0520
_reflns_number_gt 4568
_reflns_number_total 4909
_reflns_threshold_expression >2sigma(I)
_cod_data_source_file cg500966z_si_002.cif
_cod_data_source_block 9
_cod_depositor_comments
;
The following automatic conversions were performed:

'_symmetry_cell_setting' value 'Triclinic' changed to 'triclinic'
according to
/home/saulius/struct/COD-crude-data--automatic-downloads/rss-feeds/ACS/lib/dictionaries/cif_core.dic
dictionary named 'cif_core.dic' version 2.4.2 from 2011-04-26.

Automatic conversion script
Id: cif_fix_values 2935 2014-11-11 08:27:57Z andrius 

 Adding full bibliography for 4512387--4512397.cif.
;
_cod_original_sg_symbol_H-M P-1
_cod_database_code 4512395

loop_
_symmetry_equiv_pos_as_xyz
'x, y, z'
'-x, -y, -z'

loop_
_atom_site_label
_atom_site_type_symbol
_atom_site_fract_x
_atom_site_fract_y
_atom_site_fract_z
_atom_site_U_iso_or_equiv
_atom_site_adp_type
_atom_site_occupancy
_atom_site_symmetry_multiplicity
_atom_site_calc_flag
_atom_site_refinement_flags
Hg1 Hg 0.013120(18) 0.608699(14) 0.694187(12) 0.02929(5) Uani 1 1 d .
I1 I -0.28622(3) 0.61497(3) 0.67020(2) 0.03381(7) Uani 1 1 d .
I2 I 0.27369(3) 0.69922(3) 0.60632(2) 0.03354(7) Uani 1 1 d .
S1 S -0.07789(12) 0.28935(9) 1.08858(7) 0.0292(2) Uani 1 1 d .
S2 S 0.07315(11) 0.41409(9) 0.72272(7) 0.02480(19) Uani 1 1 d .
O1 O -0.2466(3) 0.0163(3) 0.8834(2) 0.0320(6) Uani 1 1 d .
O2 O -0.0568(3) 0.1107(2) 0.6395(2) 0.0277(6) Uani 1 1 d .
O3 O 0.2691(5) 0.4629(3) 0.9478(2) 0.0576(10) Uani 1 1 d .
C1 C -0.3574(5) -0.0393(4) 0.7879(3) 0.0310(9) Uani 1 1 d .
H1A H -0.4674 -0.0367 0.8004 0.037 Uiso 1 1 calc R
H1B H -0.3692 -0.1295 0.7534 0.037 Uiso 1 1 calc R
C2 C -0.2844(5) 0.0386(4) 0.7218(3) 0.0316(9) Uani 1 1 d .
H2A H -0.3663 0.0134 0.6608 0.038 Uiso 1 1 calc R
H2B H -0.2584 0.1303 0.7614 0.038 Uiso 1 1 calc R
C3 C -0.1304(5) 0.0196(4) 0.6871(3) 0.0286(8) Uani 1 1 d .
H3A H -0.0536 0.0325 0.7468 0.034 Uiso 1 1 calc R
H3B H -0.1577 -0.0683 0.6376 0.034 Uiso 1 1 calc R
C4 C 0.0974(5) 0.1235(3) 0.6154(3) 0.0237(7) Uani 1 1 d .
C5 C 0.1709(5) 0.0350(4) 0.6114(3) 0.0268(8) Uani 1 1 d .
H5A H 0.1126 -0.0412 0.6242 0.032 Uiso 1 1 calc R
C6 C 0.3292(5) 0.0589(4) 0.5889(3) 0.0319(9) Uani 1 1 d .
H6A H 0.3796 -0.0011 0.5867 0.038 Uiso 1 1 calc R
C7 C 0.4150(5) 0.1683(4) 0.5694(3) 0.0347(9) Uani 1 1 d .
H7A H 0.5248 0.1847 0.5554 0.042 Uiso 1 1 calc R
C8 C 0.3393(5) 0.2546(4) 0.5704(3) 0.0318(9) Uani 1 1 d .
H8A H 0.3973 0.3289 0.5551 0.038 Uiso 1 1 calc R
C9 C 0.1815(5) 0.2342(3) 0.5934(3) 0.0259(8) Uani 1 1 d .
C10 C 0.0966(5) 0.3247(4) 0.5931(3) 0.0299(8) Uani 1 1 d .
H10A H -0.0134 0.2758 0.5507 0.036 Uiso 1 1 calc R
H10B H 0.1608 0.3857 0.5610 0.036 Uiso 1 1 calc R
C11 C 0.2862(5) 0.4963(4) 0.7846(3) 0.0288(8) Uani 1 1 d .
H11A H 0.3584 0.4969 0.7308 0.035 Uiso 1 1 calc R
H11B H 0.3035 0.5863 0.8251 0.035 Uiso 1 1 calc R
C12 C 0.3362(6) 0.4367(4) 0.8546(3) 0.0382(10) Uani 1 1 d .
H12A H 0.2981 0.3429 0.8189 0.046 Uiso 1 1 calc R
H12B H 0.4578 0.4702 0.8706 0.046 Uiso 1 1 calc R
C13 C 0.1321(6) 0.3654(5) 0.9552(3) 0.0410(10) Uani 1 1 d .
H13A H 0.1473 0.2825 0.9281 0.049 Uiso 1 1 calc R
H13B H 0.0328 0.3592 0.9146 0.049 Uiso 1 1 calc R
C14 C 0.1126(6) 0.3962(4) 1.0672(3) 0.0372(10) Uani 1 1 d .
H14A H 0.1163 0.4851 1.0958 0.045 Uiso 1 1 calc R
H14B H 0.2066 0.3913 1.1050 0.045 Uiso 1 1 calc R
C15 C -0.0329(5) 0.1446(4) 1.0636(3) 0.0291(8) Uani 1 1 d .
H15A H 0.0164 0.1277 0.9995 0.035 Uiso 1 1 calc R
H15B H 0.0478 0.1565 1.1209 0.035 Uiso 1 1 calc R
C16 C -0.1873(5) 0.0321(4) 1.0528(3) 0.0279(8) Uani 1 1 d .
C17 C -0.2248(5) -0.0103(4) 1.1343(3) 0.0325(9) Uani 1 1 d .
H17A H -0.1551 0.0348 1.1988 0.039 Uiso 1 1 calc R
C18 C -0.3627(6) -0.1176(4) 1.1232(3) 0.0399(10) Uani 1 1 d .
H18A H -0.3870 -0.1463 1.1795 0.048 Uiso 1 1 calc R
C19 C -0.4643(6) -0.1824(4) 1.0296(4) 0.0414(10) Uani 1 1 d .
H19A H -0.5582 -0.2567 1.0214 0.050 Uiso 1 1 calc R
C20 C -0.4306(5) -0.1399(4) 0.9473(3) 0.0350(9) Uani 1 1 d .
H20A H -0.5019 -0.1841 0.8834 0.042 Uiso 1 1 calc R
C21 C -0.2920(5) -0.0324(4) 0.9591(3) 0.0278(8) Uani 1 1 d .

loop_
_atom_site_aniso_label
_atom_site_aniso_U_11
_atom_site_aniso_U_22
_atom_site_aniso_U_33
_atom_site_aniso_U_23
_atom_site_aniso_U_13
_atom_site_aniso_U_12
Hg1 0.02876(9) 0.03288(9) 0.03332(9) 0.01383(7) 0.01200(6) 0.01723(7)
I1 0.02704(13) 0.04344(16) 0.03219(14) 0.00945(12) 0.00543(11) 0.01792(12)
I2 0.02825(13) 0.03725(15) 0.03735(15) 0.01874(12) 0.01042(11) 0.00897(11)
S1 0.0333(5) 0.0302(5) 0.0245(5) 0.0029(4) 0.0034(4) 0.0185(4)
S2 0.0300(5) 0.0230(4) 0.0240(4) 0.0084(4) 0.0081(4) 0.0124(4)
O1 0.0262(14) 0.0342(15) 0.0247(14) 0.0032(12) 0.0007(11) 0.0046(12)
O2 0.0262(13) 0.0283(14) 0.0313(14) 0.0094(11) 0.0037(11) 0.0142(11)
O3 0.088(3) 0.0429(19) 0.0282(17) 0.0130(15) 0.0191(17) 0.0065(19)
C1 0.0244(19) 0.036(2) 0.028(2) 0.0026(17) -0.0008(16) 0.0131(17)
C2 0.0263(19) 0.038(2) 0.031(2) 0.0089(17) 0.0026(16) 0.0155(17)
C3 0.030(2) 0.0267(19) 0.028(2) 0.0049(16) 0.0025(16) 0.0134(16)
C4 0.0267(18) 0.0241(18) 0.0166(17) 0.0009(14) -0.0009(14) 0.0112(15)
C5 0.032(2) 0.0231(18) 0.0235(19) 0.0049(15) 0.0015(16) 0.0117(16)
C6 0.034(2) 0.035(2) 0.029(2) 0.0068(17) 0.0052(17) 0.0209(18)
C7 0.031(2) 0.044(2) 0.030(2) 0.0089(18) 0.0104(17) 0.0187(19)
C8 0.039(2) 0.030(2) 0.0236(19) 0.0084(16) 0.0087(17) 0.0100(18)
C9 0.038(2) 0.0255(19) 0.0141(17) 0.0014(14) 0.0034(15) 0.0167(17)
C10 0.046(2) 0.031(2) 0.0183(18) 0.0090(16) 0.0080(17) 0.0193(18)
C11 0.0264(19) 0.031(2) 0.029(2) 0.0093(17) 0.0069(16) 0.0116(16)
C12 0.041(2) 0.045(3) 0.034(2) 0.015(2) 0.0066(19) 0.020(2)
C13 0.041(2) 0.052(3) 0.027(2) 0.011(2) 0.0070(19) 0.015(2)
C14 0.049(3) 0.032(2) 0.026(2) 0.0063(17) 0.0050(19) 0.012(2)
C15 0.0274(19) 0.0271(19) 0.030(2) -0.0010(16) 0.0008(16) 0.0174(16)
C16 0.0259(19) 0.029(2) 0.031(2) 0.0044(16) 0.0065(16) 0.0185(16)
C17 0.037(2) 0.038(2) 0.028(2) 0.0072(17) 0.0055(17) 0.0239(19)
C18 0.050(3) 0.042(2) 0.037(2) 0.016(2) 0.015(2) 0.026(2)
C19 0.037(2) 0.038(2) 0.050(3) 0.015(2) 0.014(2) 0.014(2)
C20 0.029(2) 0.034(2) 0.037(2) 0.0073(18) 0.0058(18) 0.0109(18)
C21 0.0266(19) 0.028(2) 0.0254(19) 0.0019(16) 0.0065(16) 0.0130(16)

loop_
_atom_type_symbol
_atom_type_description
_atom_type_scat_dispersion_real
_atom_type_scat_dispersion_imag
_atom_type_scat_source
C C 0.0033 0.0016 'International Tables Vol C Tables 4.2.6.8 and 6.1.1.4'
H H 0.0000 0.0000 'International Tables Vol C Tables 4.2.6.8 and 6.1.1.4'
O O 0.0106 0.0060 'International Tables Vol C Tables 4.2.6.8 and 6.1.1.4'
S S 0.1246 0.1234 'International Tables Vol C Tables 4.2.6.8 and 6.1.1.4'
I I -0.4742 1.8119 'International Tables Vol C Tables 4.2.6.8 and 6.1.1.4'
Hg Hg -2.3894 9.2266 'International Tables Vol C Tables 4.2.6.8 and 6.1.1.4'

loop_
_geom_angle_atom_site_label_1
_geom_angle_atom_site_label_2
_geom_angle_atom_site_label_3
_geom_angle
_geom_angle_site_symmetry_3
I1 Hg1 I2 129.265(11) .
I1 Hg1 S2 123.87(2) .
I2 Hg1 S2 99.79(2) .
I1 Hg1 S1 98.15(2) 2_567
I2 Hg1 S1 113.02(2) 2_567
S2 Hg1 S1 82.77(3) 2_567
C14 S1 C15 100.83(19) .
C14 S1 Hg1 96.50(13) 2_567
C15 S1 Hg1 100.85(13) 2_567
C11 S2 C10 101.42(19) .
C11 S2 Hg1 99.83(13) .
C10 S2 Hg1 102.06(12) .
C21 O1 C1 117.9(3) .
C4 O2 C3 117.6(3) .
C13 O3 C12 116.6(4) .
O1 C1 C2 106.9(3) .
C3 C2 C1 111.6(3) .
O2 C3 C2 107.6(3) .
O2 C4 C5 124.2(3) .
O2 C4 C9 115.5(3) .
C5 C4 C9 120.3(3) .
C6 C5 C4 119.5(4) .
C7 C6 C5 121.1(4) .
C6 C7 C8 119.3(4) .
C9 C8 C7 121.2(4) .
C8 C9 C4 118.6(3) .
C8 C9 C10 122.1(4) .
C4 C9 C10 119.3(3) .
C9 C10 S2 112.4(3) .
C12 C11 S2 113.6(3) .
O3 C12 C11 111.6(4) .
O3 C13 C14 107.7(4) .
C13 C14 S1 113.2(3) .
C16 C15 S1 110.6(2) .
C17 C16 C21 119.3(4) .
C17 C16 C15 120.8(4) .
C21 C16 C15 119.9(4) .
C16 C17 C18 121.0(4) .
C19 C18 C17 119.4(4) .
C18 C19 C20 120.5(4) .
C21 C20 C19 119.6(4) .
O1 C21 C20 124.4(4) .
O1 C21 C16 115.5(3) .
C20 C21 C16 120.1(4) .

loop_
_geom_bond_atom_site_label_1
_geom_bond_atom_site_label_2
_geom_bond_distance
_geom_bond_site_symmetry_2
Hg1 I1 2.6571(4) .
Hg1 I2 2.6734(3) .
Hg1 S2 2.6750(9) .
Hg1 S1 2.8240(10) 2_567
S1 C14 1.816(5) .
S1 C15 1.819(4) .
S1 Hg1 2.8240(10) 2_567
S2 C11 1.817(4) .
S2 C10 1.829(4) .
O1 C21 1.360(5) .
O1 C1 1.437(5) .
O2 C4 1.367(4) .
O2 C3 1.422(5) .
O3 C13 1.387(6) .
O3 C12 1.421(5) .
C1 C2 1.507(6) .
C2 C3 1.505(5) .
C4 C5 1.393(5) .
C4 C9 1.403(5) .
C5 C6 1.380(5) .
C6 C7 1.376(6) .
C7 C8 1.392(6) .
C8 C9 1.382(6) .
C9 C10 1.499(5) .
C11 C12 1.504(5) .
C13 C14 1.506(6) .
C15 C16 1.504(5) .
C16 C17 1.381(6) .
C16 C21 1.392(5) .
C17 C18 1.385(6) .
C18 C19 1.379(7) .
C19 C20 1.389(6) .
C20 C21 1.388(6) .
